data_4110872
loop_
_publ_author_name
'Michal Rafilovich'
'Joel Bernstein'

_publ_section_title
;
 Serendipity and Four Polymorphic Structures of Benzidine, C12H12N2
;
_journal_name_full 'Journal of the American Chemical Society'
_journal_page_first 12185
_journal_page_last 12191
_journal_paper_doi 10.1021/ja063224b
_journal_volume 128
_journal_year 2006
_chemical_formula_sum 'C12 H12 N2'
_chemical_formula_weight 184.24
_chemical_name_systematic
; 
 ? 
;
_space_group_IT_number 14
_symmetry_cell_setting monoclinic
_symmetry_space_group_name_Hall '-P 2yn'
_symmetry_space_group_name_H-M 'P 1 21/n 1'
_atom_sites_solution_hydrogens geom
_atom_sites_solution_primary direct
_atom_sites_solution_secondary difmap
_audit_creation_method SHELXL-97
_cell_angle_alpha 90.00
_cell_angle_beta 99.153(3)
_cell_angle_gamma 90.00
_cell_formula_units_Z 18
_cell_length_a 11.6310(13)
_cell_length_b 16.1892(19)
_cell_length_c 24.173(3)
_cell_measurement_temperature 298(2)
_cell_volume 4493.7(9)
_computing_cell_refinement 'Bruker SMART'
_computing_data_collection 'Bruker SMART'
_computing_data_reduction 'Bruker SHELXTL'
_computing_molecular_graphics 'Bruker SHELXTL'
_computing_publication_material 'Bruker SHELXTL'
_computing_structure_refinement 'SHELXL-97 (Sheldrick, 1997)'
_computing_structure_solution 'SHELXS-97 (Sheldrick, 1990)'
_diffrn_ambient_temperature 298(2)
_diffrn_measured_fraction_theta_full 0.998
_diffrn_measured_fraction_theta_max 0.998
_diffrn_measurement_device_type 'CCD area detector'
_diffrn_measurement_method 'phi and omega scans'
_diffrn_radiation_monochromator graphite
_diffrn_radiation_source 'fine-focus sealed tube'
_diffrn_radiation_type MoK\a
_diffrn_radiation_wavelength 0.71073
_diffrn_reflns_av_R_equivalents 0.0694
_diffrn_reflns_av_sigmaI/netI 0.0766
_diffrn_reflns_limit_h_max 15
_diffrn_reflns_limit_h_min -15
_diffrn_reflns_limit_k_max 21
_diffrn_reflns_limit_k_min -18
_diffrn_reflns_limit_l_max 32
_diffrn_reflns_limit_l_min -32
_diffrn_reflns_number 39061
_diffrn_reflns_theta_full 28.33
_diffrn_reflns_theta_max 28.33
_diffrn_reflns_theta_min 1.52
_exptl_absorpt_coefficient_mu 0.074
_exptl_absorpt_correction_type none
_exptl_crystal_colour brown
_exptl_crystal_density_diffrn 1.225
_exptl_crystal_description needle
_exptl_crystal_F_000 1764
_refine_diff_density_max 0.144
_refine_diff_density_min -0.193
_refine_diff_density_rms 0.037
_refine_ls_extinction_method none
_refine_ls_goodness_of_fit_ref 0.843
_refine_ls_hydrogen_treatment mixed
_refine_ls_matrix_type full
_refine_ls_number_parameters 764
_refine_ls_number_reflns 11194
_refine_ls_number_restraints 0
_refine_ls_restrained_S_all 0.843
_refine_ls_R_factor_all 0.1611
_refine_ls_R_factor_gt 0.0478
_refine_ls_shift/su_max 0.116
_refine_ls_shift/su_mean 0.005
_refine_ls_structure_factor_coef Fsqd
_refine_ls_weighting_details 'calc w=1/[\s^2^(Fo^2^)+(0.0710P)^2^+0.0000P] where P=(Fo^2^+2Fc^2^)/3'
_refine_ls_weighting_scheme calc
_refine_ls_wR_factor_gt 0.1137
_refine_ls_wR_factor_ref 0.1625
_reflns_number_gt 3875
_reflns_number_total 11194
_reflns_threshold_expression >2sigma(I)
_cod_data_source_file ja063224bsi20060509_051310.cif
_cod_data_source_block cobenz3
_cod_database_code 4110872

loop_
_symmetry_equiv_pos_as_xyz
'x, y, z'
'-x+1/2, y+1/2, -z+1/2'
'-x, -y, -z'
'x-1/2, -y-1/2, z-1/2'

loop_
_atom_site_label
_atom_site_type_symbol
_atom_site_fract_x
_atom_site_fract_y
_atom_site_fract_z
_atom_site_U_iso_or_equiv
_atom_site_adp_type
_atom_site_occupancy
_atom_site_symmetry_multiplicity
_atom_site_calc_flag
_atom_site_refinement_flags
C1 C 0.2655(2) 0.49338(13) 0.16437(8) 0.0591(6) Uani 1 1 d .
C2 C 0.3892(2) 0.47264(13) 0.16471(8) 0.0583(6) Uani 1 1 d .
C3 C 0.4605(2) 0.51830(15) 0.13481(9) 0.0616(6) Uani 1 1 d .
N4 N -0.0878(2) 0.55707(16) 0.16452(10) 0.0785(6) Uani 1 1 d .
C5 C 0.5745(2) 0.49763(15) 0.13349(9) 0.0624(6) Uani 1 1 d .
C6 C 0.6246(2) 0.42908(15) 0.16206(9) 0.0636(6) Uani 1 1 d .
N3 N 0.7418(2) 0.40821(16) 0.16107(10) 0.0797(6) Uani 1 1 d .
C8 C 0.0856(3) 0.48081(16) 0.20237(11) 0.0781(8) Uani 1 1 d .
C9 C 0.0278(2) 0.53398(14) 0.16295(9) 0.0643(6) Uani 1 1 d .
C10 C 0.2055(2) 0.54676(16) 0.12507(10) 0.0739(7) Uani 1 1 d .
C11 C 0.5568(2) 0.38378(17) 0.19301(10) 0.0737(7) Uani 1 1 d .
C12 C 0.4424(3) 0.40518(16) 0.19433(10) 0.0711(7) Uani 1 1 d .
C13 C 0.2013(3) 0.46137(17) 0.20311(11) 0.0784(8) Uani 1 1 d .
C14 C 0.0903(3) 0.56658(18) 0.12386(11) 0.0788(8) Uani 1 1 d .
C15 C 0.3345(2) 0.66150(14) 0.00412(8) 0.0589(6) Uani 1 1 d .
C16 C 0.2868(2) 0.58646(16) -0.01607(9) 0.0646(6) Uani 1 1 d .
C17 C 0.6343(2) 0.71881(15) 0.07899(11) 0.0681(7) Uani 1 1 d .
C18 C 0.7072(2) 0.68063(14) 0.04649(9) 0.0637(6) Uani 1 1 d .
C19 C 0.4619(2) 0.67203(13) 0.01736(9) 0.0569(6) Uani 1 1 d .
C20 C 0.0915(2) 0.63716(19) -0.02296(9) 0.0719(7) Uani 1 1 d .
C21 C 0.1677(2) 0.57457(19) -0.02910(10) 0.0701(7) Uani 1 1 d .
N7 N 0.8277(2) 0.67922(17) 0.06292(11) 0.0827(7) Uani 1 1 d .
C23 C 0.5149(2) 0.71445(14) 0.06492(10) 0.0645(6) Uani 1 1 d .
C24 C 0.6559(2) 0.64051(15) -0.00181(10) 0.0675(6) Uani 1 1 d .
C25 C 0.2562(2) 0.72346(17) 0.01214(11) 0.0733(7) Uani 1 1 d .
C26 C 0.5363(2) 0.63615(16) -0.01559(10) 0.0674(7) Uani 1 1 d .
C27 C 0.1375(3) 0.7119(2) -0.00072(12) 0.0829(8) Uani 1 1 d .
N8 N -0.0305(2) 0.6260(3) -0.03521(12) 0.0951(9) Uani 1 1 d .
C29 C 0.4064(2) 0.87697(16) 0.16040(10) 0.0702(7) Uani 1 1 d .
C30 C 0.2827(2) 0.85374(15) 0.15724(9) 0.0681(7) Uani 1 1 d .
N6 N -0.0729(3) 0.79660(18) 0.15927(11) 0.0866(7) Uani 1 1 d .
C32 C 0.0449(3) 0.81548(17) 0.15942(10) 0.0738(7) Uani 1 1 d .
C33 C 0.1918(3) 0.90230(18) 0.13052(12) 0.0824(8) Uani 1 1 d .
C34 C 0.1335(3) 0.76479(18) 0.18540(12) 0.0848(8) Uani 1 1 d .
C35 C 0.4953(3) 0.83579(19) 0.19442(11) 0.0789(8) Uani 1 1 d .
C36 C 0.4409(3) 0.94381(19) 0.13133(14) 0.0895(9) Uani 1 1 d .
C37 C 0.2485(3) 0.78362(18) 0.18437(12) 0.0846(8) Uani 1 1 d .
C38 C 0.0759(3) 0.88371(19) 0.13128(12) 0.0841(8) Uani 1 1 d .
C39 C 0.6102(3) 0.8607(2) 0.19984(13) 0.0899(9) Uani 1 1 d .
C40 C 0.6421(3) 0.9289(2) 0.17239(14) 0.0900(8) Uani 1 1 d .
N5 N 0.7593(2) 0.95384(16) 0.17823(12) 0.1202(9) Uani 1 1 d .
H5A H 0.8122 0.9261 0.1993 0.144 Uiso 1 1 calc R
H5B H 0.7780 0.9968 0.1607 0.144 Uiso 1 1 calc R
C42 C 0.5557(3) 0.9705(2) 0.13749(16) 0.1005(10) Uani 1 1 d .
C43 C 1.0580(2) 0.17672(15) 0.17716(9) 0.0649(6) Uani 1 1 d .
C44 C 0.9173(2) 0.13823(15) 0.24128(10) 0.0681(6) Uani 1 1 d .
N2 N 0.6021(2) 0.17025(15) 0.23460(11) 0.0822(7) Uani 1 1 d .
C46 C 0.8074(2) 0.13710(15) 0.25517(11) 0.0711(7) Uani 1 1 d .
C47 C 1.0972(2) 0.24833(16) 0.15486(10) 0.0684(7) Uani 1 1 d .
C48 C 0.7114(2) 0.16665(14) 0.21860(10) 0.0652(6) Uani 1 1 d .
C49 C 0.9389(2) 0.17015(14) 0.19043(9) 0.0624(6) Uani 1 1 d .
C50 C 0.7309(2) 0.19577(16) 0.16663(10) 0.0716(7) Uani 1 1 d .
C51 C 0.8420(2) 0.19814(16) 0.15353(10) 0.0692(7) Uani 1 1 d .
C52 C 1.2078(2) 0.25463(18) 0.14128(11) 0.0728(7) Uani 1 1 d .
N1 N 1.3972(2) 0.1933(2) 0.13471(13) 0.0950(8) Uani 1 1 d .
C54 C 1.2839(2) 0.18888(18) 0.14937(11) 0.0744(7) Uani 1 1 d .
C55 C 1.1386(3) 0.11246(17) 0.18738(12) 0.0785(8) Uani 1 1 d .
C56 C 1.2492(3) 0.11851(19) 0.17435(13) 0.0850(8) Uani 1 1 d .
C57 C 0.7066(6) 0.9345(3) 0.00381(16) 0.1504(19) Uani 1 1 d .
N9 N 0.5934(4) 0.9095(2) 0.00357(18) 0.199(2) Uani 1 1 d .
H9A H 0.5441 0.9428 0.0147 0.239 Uiso 1 1 calc R
H9B H 0.5719 0.8607 -0.0077 0.239 Uiso 1 1 calc R
C60 C 0.9405(4) 0.9871(2) 0.00127(14) 0.1258(18) Uani 1 1 d .
C58 C 0.7893(7) 0.8851(3) -0.01471(18) 0.148(2) Uani 1 1 d .
C59 C 0.9003(6) 0.9108(3) -0.0162(2) 0.156(2) Uani 1 1 d .
C61 C 0.8599(7) 1.0367(3) 0.0207(2) 0.194(3) Uani 1 1 d .
C62 C 0.7465(6) 1.0123(3) 0.0214(2) 0.226(3) Uani 1 1 d .
H62 H 0.6952 1.0492 0.0342 0.272 Uiso 1 1 calc R
H12 H 0.4639(18) 0.7419(13) 0.0880(9) 0.070(7) Uiso 1 1 d .
H8 H 0.4304(18) 0.5665(14) 0.1155(9) 0.073(7) Uiso 1 1 d .
H2 H 1.2306(19) 0.3054(15) 0.1244(9) 0.074(7) Uiso 1 1 d .
H9 H 0.6193(19) 0.5319(14) 0.1119(9) 0.076(7) Uiso 1 1 d .
H3 H 1.0433(19) 0.2964(14) 0.1494(9) 0.077(7) Uiso 1 1 d .
H14 H 0.3396(19) 0.5391(14) -0.0200(9) 0.074(7) Uiso 1 1 d .
H4 H 0.8543(18) 0.2176(13) 0.1172(9) 0.069(6) Uiso 1 1 d .
H11 H 0.7051(19) 0.6104(14) -0.0257(9) 0.082(7) Uiso 1 1 d .
H10 H 0.6674(19) 0.7487(15) 0.1120(10) 0.086(8) Uiso 1 1 d .
H5 H 0.7939(19) 0.1143(14) 0.2920(10) 0.081(7) Uiso 1 1 d .
H13 H 0.288(2) 0.7760(17) 0.0279(10) 0.088(8) Uiso 1 1 d .
H1 H 1.113(2) 0.0643(15) 0.2033(9) 0.077(7) Uiso 1 1 d .
H7 H 0.3945(19) 0.3714(14) 0.2143(9) 0.080(7) Uiso 1 1 d .
H6 H 0.236(2) 0.4280(15) 0.2308(10) 0.088(8) Uiso 1 1 d .
H15 H 0.139(2) 0.5185(17) -0.0408(11) 0.102(9) Uiso 1 1 d .
H20 H 0.592(2) 0.3345(15) 0.2162(10) 0.085(7) Uiso 1 1 d .
H24 H 0.476(2) 0.7863(18) 0.2181(11) 0.108(10) Uiso 1 1 d .
H26 H 0.110(2) 0.7145(16) 0.2046(10) 0.092(8) Uiso 1 1 d .
H29 H 0.855(3) 0.721(2) 0.0878(13) 0.134(13) Uiso 1 1 d .
H25 H 0.307(2) 0.7439(17) 0.2033(11) 0.101(9) Uiso 1 1 d .
H30 H 0.5012(19) 0.6042(14) -0.0489(10) 0.083(7) Uiso 1 1 d .
H21 H 0.250(2) 0.5709(16) 0.0976(11) 0.103(9) Uiso 1 1 d .
H19 H 0.761(2) 0.3537(18) 0.1757(11) 0.102(10) Uiso 1 1 d .
H18 H 0.590(2) 0.1325(18) 0.2620(12) 0.108(10) Uiso 1 1 d .
H23 H 0.385(2) 0.9728(18) 0.1096(11) 0.106(11) Uiso 1 1 d .
H17 H 0.660(2) 0.2164(14) 0.1385(10) 0.082(7) Uiso 1 1 d .
H22 H 0.578(3) 1.019(2) 0.1161(14) 0.144(13) Uiso 1 1 d .
H16 H 0.983(2) 0.1157(15) 0.2679(10) 0.087(8) Uiso 1 1 d .
H28 H -0.086(2) 0.7619(19) 0.1872(12) 0.109(11) Uiso 1 1 d .
H27 H 0.018(2) 0.9219(18) 0.1157(12) 0.113(11) Uiso 1 1 d .
H43 H 1.303(2) 0.0703(16) 0.1822(10) 0.093(8) Uiso 1 1 d .
H35 H 0.051(2) 0.6050(16) 0.0958(11) 0.097(9) Uiso 1 1 d .
H44 H 0.086(2) 0.7538(16) 0.0060(10) 0.095(9) Uiso 1 1 d .
H34 H 0.040(2) 0.4552(16) 0.2275(11) 0.102(9) Uiso 1 1 d .
H36 H 0.212(2) 0.9509(18) 0.1097(11) 0.107(10) Uiso 1 1 d .
H32 H -0.118(2) 0.5890(18) 0.1349(12) 0.111(12) Uiso 1 1 d .
H37 H 0.664(3) 0.8257(19) 0.2228(12) 0.122(12) Uiso 1 1 d .
H42 H 1.404(3) 0.238(2) 0.1133(13) 0.121(14) Uiso 1 1 d .
H39 H 0.761(3) 0.835(2) -0.0246(14) 0.134(14) Uiso 1 1 d .
H31 H 0.768(3) 0.418(2) 0.1287(14) 0.133(13) Uiso 1 1 d .
H45 H -0.056(3) 0.582(2) -0.0546(14) 0.137(18) Uiso 1 1 d .
H33 H -0.133(3) 0.5091(19) 0.1773(12) 0.128(11) Uiso 1 1 d .
H41 H 1.426(3) 0.141(3) 0.1260(16) 0.177(18) Uiso 1 1 d .
H48 H 0.873(3) 0.6629(18) 0.0365(13) 0.117(11) Uiso 1 1 d .
H46 H 0.535(3) 0.1797(18) 0.2063(13) 0.119(12) Uiso 1 1 d .
H49 H -0.130(3) 0.841(2) 0.1505(15) 0.165(17) Uiso 1 1 d .
H47 H -0.060(3) 0.674(2) -0.0463(16) 0.156(19) Uiso 1 1 d .
H53 H 0.958(4) 0.870(3) -0.0282(17) 0.188(18) Uiso 1 1 d .
H60 H 0.883(4) 1.091(3) 0.034(2) 0.22(2) Uiso 1 1 d .

loop_
_atom_site_aniso_label
_atom_site_aniso_U_11
_atom_site_aniso_U_22
_atom_site_aniso_U_33
_atom_site_aniso_U_23
_atom_site_aniso_U_13
_atom_site_aniso_U_12
C1 0.0803(18) 0.0520(13) 0.0474(11) 0.0018(11) 0.0176(12) -0.0062(12)
C2 0.0753(17) 0.0539(13) 0.0453(11) 0.0000(11) 0.0089(11) -0.0093(12)
C3 0.0822(19) 0.0522(14) 0.0529(12) 0.0044(11) 0.0182(12) -0.0010(13)
N4 0.0807(17) 0.0799(16) 0.0811(15) -0.0006(14) 0.0317(13) -0.0007(14)
C5 0.0807(19) 0.0560(15) 0.0524(12) 0.0001(12) 0.0163(12) -0.0106(13)
C6 0.0713(18) 0.0632(15) 0.0552(12) -0.0010(12) 0.0065(12) -0.0078(13)
N3 0.0742(17) 0.0853(18) 0.0788(15) 0.0135(14) 0.0095(12) -0.0008(13)
C8 0.093(2) 0.0738(17) 0.0747(16) 0.0165(15) 0.0369(16) 0.0012(16)
C9 0.0771(18) 0.0601(15) 0.0594(13) -0.0077(12) 0.0225(13) -0.0056(13)
C10 0.080(2) 0.0843(19) 0.0609(14) 0.0214(14) 0.0210(14) -0.0029(15)
C11 0.078(2) 0.0732(17) 0.0673(15) 0.0194(14) 0.0043(14) -0.0048(15)
C12 0.081(2) 0.0694(17) 0.0645(14) 0.0177(13) 0.0152(14) -0.0099(15)
C13 0.095(2) 0.0742(18) 0.0709(16) 0.0244(15) 0.0292(16) 0.0077(16)
C14 0.078(2) 0.091(2) 0.0703(15) 0.0219(15) 0.0229(15) 0.0050(16)
C15 0.0650(16) 0.0580(15) 0.0559(12) 0.0028(11) 0.0165(11) 0.0045(12)
C16 0.0645(18) 0.0712(17) 0.0611(13) -0.0057(12) 0.0190(12) 0.0044(14)
C17 0.0778(19) 0.0646(16) 0.0630(14) -0.0141(13) 0.0145(14) -0.0047(14)
C18 0.0657(17) 0.0631(15) 0.0623(13) -0.0010(12) 0.0100(12) 0.0000(12)
C19 0.0621(15) 0.0557(13) 0.0545(12) -0.0006(11) 0.0143(11) 0.0003(11)
C20 0.0597(18) 0.102(2) 0.0563(13) 0.0183(14) 0.0162(12) 0.0026(16)
C21 0.0668(19) 0.086(2) 0.0601(14) -0.0058(14) 0.0182(12) -0.0058(16)
N7 0.0642(16) 0.0984(19) 0.0829(15) -0.0132(15) 0.0035(13) 0.0012(13)
C23 0.0736(19) 0.0571(14) 0.0657(14) -0.0085(12) 0.0198(14) 0.0048(13)
C24 0.0661(18) 0.0743(17) 0.0645(14) -0.0125(13) 0.0178(13) 0.0003(13)
C25 0.072(2) 0.0614(17) 0.0880(18) 0.0056(15) 0.0170(15) 0.0054(15)
C26 0.0703(18) 0.0750(17) 0.0591(13) -0.0131(13) 0.0166(13) -0.0048(14)
C27 0.078(2) 0.080(2) 0.094(2) 0.0176(17) 0.0256(17) 0.0183(18)
N8 0.0609(17) 0.142(3) 0.0842(16) 0.017(2) 0.0163(13) -0.0006(19)
C29 0.089(2) 0.0591(16) 0.0626(14) -0.0123(13) 0.0135(14) 0.0127(15)
C30 0.090(2) 0.0582(15) 0.0554(13) -0.0097(12) 0.0098(13) 0.0061(14)
N6 0.092(2) 0.0828(18) 0.0838(16) -0.0071(14) 0.0118(14) -0.0121(16)
C32 0.092(2) 0.0673(17) 0.0612(14) -0.0112(14) 0.0081(14) -0.0035(16)
C33 0.090(2) 0.0705(18) 0.0830(18) 0.0124(16) 0.0016(16) 0.0020(17)
C34 0.105(3) 0.0639(18) 0.0876(19) 0.0042(16) 0.0222(18) 0.0026(18)
C35 0.096(2) 0.078(2) 0.0593(14) -0.0066(15) 0.0028(15) 0.0153(18)
C36 0.084(2) 0.077(2) 0.108(2) 0.0087(18) 0.0163(19) 0.0214(18)
C37 0.100(3) 0.0696(19) 0.0842(18) 0.0039(16) 0.0156(18) 0.0202(18)
C38 0.086(2) 0.076(2) 0.0847(18) 0.0107(16) -0.0023(16) -0.0011(18)
C39 0.100(3) 0.088(2) 0.0770(18) -0.0179(18) 0.0001(18) 0.020(2)
C40 0.081(2) 0.079(2) 0.109(2) -0.0290(19) 0.0115(18) 0.0150(18)
N5 0.084(2) 0.0973(19) 0.177(3) -0.0173(19) 0.0132(18) 0.0098(15)
C42 0.086(3) 0.079(2) 0.139(3) 0.005(2) 0.027(2) 0.0137(19)
C43 0.0644(16) 0.0621(15) 0.0681(14) -0.0004(12) 0.0097(12) 0.0054(13)
C44 0.0690(18) 0.0655(16) 0.0688(15) 0.0108(13) 0.0081(14) 0.0042(13)
N2 0.0693(17) 0.0929(17) 0.0891(16) 0.0223(14) 0.0273(14) 0.0095(13)
C46 0.0740(19) 0.0699(16) 0.0710(15) 0.0157(14) 0.0166(14) 0.0033(14)
C47 0.0654(18) 0.0647(17) 0.0756(15) 0.0080(13) 0.0129(13) 0.0096(14)
C48 0.0663(17) 0.0595(14) 0.0717(15) 0.0064(13) 0.0169(13) 0.0052(12)
C49 0.0646(16) 0.0603(14) 0.0627(13) 0.0010(12) 0.0115(12) 0.0050(12)
C50 0.0656(18) 0.0806(18) 0.0687(15) 0.0127(14) 0.0114(14) 0.0104(14)
C51 0.0747(19) 0.0759(17) 0.0588(14) 0.0096(13) 0.0157(13) 0.0063(14)
C52 0.0661(18) 0.0718(18) 0.0803(16) 0.0081(15) 0.0108(14) 0.0017(14)
N1 0.0592(16) 0.108(2) 0.118(2) 0.001(2) 0.0144(14) 0.0047(15)
C54 0.0606(18) 0.0821(19) 0.0804(16) -0.0076(15) 0.0107(13) 0.0009(14)
C55 0.076(2) 0.0610(17) 0.1000(19) 0.0078(16) 0.0202(16) 0.0070(15)
C56 0.073(2) 0.0728(19) 0.110(2) -0.0002(17) 0.0153(17) 0.0145(16)
C57 0.263(6) 0.095(3) 0.111(3) 0.027(2) 0.084(4) 0.028(4)
N9 0.299(6) 0.107(3) 0.229(4) 0.024(3) 0.157(4) 0.020(3)
C60 0.250(6) 0.067(2) 0.0613(14) 0.0171(16) 0.029(3) 0.044(4)
C58 0.229(6) 0.090(3) 0.099(3) -0.014(2) -0.051(4) 0.055(4)
C59 0.202(5) 0.109(4) 0.126(3) -0.041(3) -0.071(4) 0.067(4)
C61 0.350(9) 0.070(3) 0.214(5) -0.007(3) 0.200(6) -0.004(4)
C62 0.391(9) 0.074(3) 0.278(6) -0.005(3) 0.248(7) -0.008(4)

loop_
_atom_type_symbol
_atom_type_description
_atom_type_scat_dispersion_real
_atom_type_scat_dispersion_imag
_atom_type_scat_source
C C 0.0033 0.0016 'International Tables Vol C Tables 4.2.6.8 and 6.1.1.4'
H H 0.0000 0.0000 'International Tables Vol C Tables 4.2.6.8 and 6.1.1.4'
N N 0.0061 0.0033 'International Tables Vol C Tables 4.2.6.8 and 6.1.1.4'

loop_
_geom_angle_atom_site_label_1
_geom_angle_atom_site_label_2
_geom_angle_atom_site_label_3
_geom_angle
_geom_angle_site_symmetry_3
C10 C1 C13 115.4(2) .
C10 C1 C2 122.0(2) .
C13 C1 C2 122.7(2) .
C3 C2 C12 115.4(2) .
C3 C2 C1 122.4(2) .
C12 C2 C1 122.2(2) .
C5 C3 C2 122.6(2) .
C3 C5 C6 121.0(2) .
C11 C6 C5 117.7(3) .
C11 C6 N3 121.3(3) .
C5 C6 N3 121.0(2) .
C13 C8 C9 121.3(3) .
C8 C9 C14 117.3(3) .
C8 C9 N4 120.9(2) .
C14 C9 N4 121.8(3) .
C14 C10 C1 122.9(2) .
C12 C11 C6 121.0(3) .
C11 C12 C2 122.4(2) .
C8 C13 C1 122.3(3) .
C10 C14 C9 120.8(3) .
C25 C15 C16 116.5(2) .
C25 C15 C19 123.0(2) .
C16 C15 C19 120.5(2) .
C21 C16 C15 122.0(3) .
C23 C17 C18 121.3(3) .
C24 C18 C17 117.7(2) .
C24 C18 N7 120.7(2) .
C17 C18 N7 121.5(2) .
C26 C19 C23 116.3(2) .
C26 C19 C15 121.4(2) .
C23 C19 C15 122.2(2) .
C21 C20 C27 117.9(3) .
C21 C20 N8 121.8(3) .
C27 C20 N8 120.1(3) .
C20 C21 C16 120.9(3) .
C17 C23 C19 121.7(2) .
C26 C24 C18 120.7(2) .
C27 C25 C15 121.7(3) .
C24 C26 C19 122.3(2) .
C25 C27 C20 120.9(3) .
C36 C29 C35 115.4(3) .
C36 C29 C30 122.1(3) .
C35 C29 C30 122.5(3) .
C33 C30 C37 115.0(3) .
C33 C30 C29 122.8(3) .
C37 C30 C29 122.0(3) .
C38 C32 C34 117.7(3) .
C38 C32 N6 120.4(3) .
C34 C32 N6 121.8(3) .
C38 C33 C30 122.8(3) .
C37 C34 C32 121.0(3) .
C39 C35 C29 122.4(3) .
C29 C36 C42 122.7(3) .
C34 C37 C30 122.5(3) .
C32 C38 C33 120.9(3) .
C40 C39 C35 121.4(3) .
C39 C40 C42 117.6(3) .
C39 C40 N5 121.0(3) .
C42 C40 N5 121.4(3) .
C40 C42 C36 120.5(3) .
C47 C43 C55 116.1(2) .
C47 C43 C49 121.6(2) .
C55 C43 C49 122.4(2) .
C46 C44 C49 121.8(2) .
C44 C46 C48 121.6(2) .
C52 C47 C43 122.0(2) .
N2 C48 C50 121.7(2) .
N2 C48 C46 121.0(2) .
C50 C48 C46 117.3(2) .
C44 C49 C51 116.3(2) .
C44 C49 C43 121.8(2) .
C51 C49 C43 121.9(2) .
C51 C50 C48 120.6(2) .
C50 C51 C49 122.3(2) .
C54 C52 C47 120.7(3) .
C56 C54 C52 118.3(3) .
C56 C54 N1 119.9(3) .
C52 C54 N1 121.8(3) .
C56 C55 C43 122.2(3) .
C55 C56 C54 120.5(3) .
N9 C57 C62 122.7(5) .
N9 C57 C58 123.0(5) .
C62 C57 C58 114.2(6) .
C59 C60 C61 114.6(5) .
C59 C60 C60 122.0(5) 3_775
C61 C60 C60 123.4(5) 3_775
C59 C58 C57 123.0(6) .
H53 C59 C58 119(3) .
H53 C59 C60 118(3) .
C58 C59 C60 123.3(5) .
C60 C61 C62 122.9(5) .
C57 C62 C61 122.0(5) .

loop_
_geom_bond_atom_site_label_1
_geom_bond_atom_site_label_2
_geom_bond_distance
_geom_bond_site_symmetry_2
C1 C10 1.388(3) .
C1 C13 1.388(3) .
C1 C2 1.476(3) .
C2 C3 1.396(3) .
C2 C12 1.395(3) .
C3 C5 1.372(3) .
N4 C9 1.401(3) .
C5 C6 1.385(3) .
C6 C11 1.381(3) .
C6 N3 1.408(3) .
C8 C13 1.378(4) .
C8 C9 1.378(3) .
C9 C14 1.385(3) .
C10 C14 1.374(4) .
C11 C12 1.380(3) .
C15 C25 1.389(3) .
C15 C16 1.391(3) .
C15 C19 1.475(3) .
C16 C21 1.385(3) .
C17 C23 1.377(3) .
C17 C18 1.390(3) .
C18 C24 1.385(3) .
C18 N7 1.395(3) .
C19 C26 1.393(3) .
C19 C23 1.396(3) .
C20 C21 1.369(4) .
C20 C27 1.395(4) .
C20 N8 1.415(3) .
C24 C26 1.380(3) .
C25 C27 1.380(4) .
C29 C36 1.384(4) .
C29 C35 1.385(3) .
C29 C30 1.477(3) .
C30 C33 1.392(3) .
C30 C37 1.400(4) .
N6 C32 1.403(3) .
C32 C38 1.375(4) .
C32 C34 1.387(4) .
C33 C38 1.384(4) .
C34 C37 1.375(4) .
C35 C39 1.382(4) .
C36 C42 1.388(4) .
C39 C40 1.369(4) .
C40 C42 1.380(4) .
C40 N5 1.407(3) .
C43 C47 1.386(3) .
C43 C55 1.395(3) .
C43 C49 1.475(3) .
C44 C46 1.372(3) .
C44 C49 1.393(3) .
N2 C48 1.387(3) .
C46 C48 1.395(3) .
C47 C52 1.380(3) .
C48 C50 1.394(3) .
C49 C51 1.397(3) .
C50 C51 1.380(3) .
C52 C54 1.378(3) .
N1 C54 1.421(3) .
C54 C56 1.379(4) .
C55 C56 1.375(4) .
C57 N9 1.377(6) .
C57 C62 1.387(6) .
C57 C58 1.379(7) .
C60 C59 1.364(6) .
C60 C61 1.374(6) .
C60 C60 1.456(8) 3_775
C58 C59 1.361(7) .
C59 H53 1.01(4) .
C61 C62 1.379(8) .

loop_
_geom_torsion_atom_site_label_1
_geom_torsion_atom_site_label_2
_geom_torsion_atom_site_label_3
_geom_torsion_atom_site_label_4
_geom_torsion
_geom_torsion_site_symmetry_1
C10 C1 C2 C3 15.0(3) .
C13 C1 C2 C3 -164.9(2) .
C10 C1 C2 C12 -164.1(2) .
C13 C1 C2 C12 16.1(3) .
C12 C2 C3 C5 1.3(3) .
C1 C2 C3 C5 -177.8(2) .
C2 C3 C5 C6 0.3(3) .
C3 C5 C6 C11 -1.7(3) .
C3 C5 C6 N3 -179.5(2) .
C13 C8 C9 C14 0.5(4) .
C13 C8 C9 N4 -176.3(2) .
C13 C1 C10 C14 -0.5(4) .
C2 C1 C10 C14 179.7(2) .
C5 C6 C11 C12 1.4(3) .
N3 C6 C11 C12 179.2(2) .
C6 C11 C12 C2 0.3(4) .
C3 C2 C12 C11 -1.6(3) .
C1 C2 C12 C11 177.5(2) .
C9 C8 C13 C1 -0.5(4) .
C10 C1 C13 C8 0.4(4) .
C2 C1 C13 C8 -179.8(2) .
C1 C10 C14 C9 0.5(4) .
C8 C9 C14 C10 -0.5(4) .
N4 C9 C14 C10 176.2(2) .
C25 C15 C16 C21 1.8(3) .
C19 C15 C16 C21 -179.8(2) .
C23 C17 C18 C24 2.3(3) .
C23 C17 C18 N7 -174.8(2) .
C25 C15 C19 C26 -143.8(2) .
C16 C15 C19 C26 37.8(3) .
C25 C15 C19 C23 39.7(3) .
C16 C15 C19 C23 -138.7(2) .
C27 C20 C21 C16 -3.0(3) .
N8 C20 C21 C16 -179.0(2) .
C15 C16 C21 C20 0.5(3) .
C18 C17 C23 C19 -0.4(4) .
C26 C19 C23 C17 -1.4(3) .
C15 C19 C23 C17 175.3(2) .
C17 C18 C24 C26 -2.5(4) .
N7 C18 C24 C26 174.6(2) .
C16 C15 C25 C27 -1.7(3) .
C19 C15 C25 C27 179.9(2) .
C18 C24 C26 C19 0.7(4) .
C23 C19 C26 C24 1.2(3) .
C15 C19 C26 C24 -175.5(2) .
C15 C25 C27 C20 -0.7(4) .
C21 C20 C27 C25 3.0(4) .
N8 C20 C27 C25 179.2(2) .
C36 C29 C30 C33 -7.8(4) .
C35 C29 C30 C33 169.3(2) .
C36 C29 C30 C37 176.6(2) .
C35 C29 C30 C37 -6.2(3) .
C37 C30 C33 C38 0.9(4) .
C29 C30 C33 C38 -174.9(2) .
C38 C32 C34 C37 1.9(4) .
N6 C32 C34 C37 179.0(2) .
C36 C29 C35 C39 1.2(4) .
C30 C29 C35 C39 -176.1(2) .
C35 C29 C36 C42 -2.8(4) .
C30 C29 C36 C42 174.5(3) .
C32 C34 C37 C30 -0.4(4) .
C33 C30 C37 C34 -1.1(4) .
C29 C30 C37 C34 174.8(2) .
C34 C32 C38 C33 -2.0(4) .
N6 C32 C38 C33 -179.1(2) .
C30 C33 C38 C32 0.6(4) .
C29 C35 C39 C40 1.2(4) .
C35 C39 C40 C42 -2.1(4) .
C35 C39 C40 N5 179.9(2) .
C39 C40 C42 C36 0.6(4) .
N5 C40 C42 C36 178.6(3) .
C29 C36 C42 C40 2.0(5) .
C49 C44 C46 C48 1.1(4) .
C55 C43 C47 C52 2.7(4) .
C49 C43 C47 C52 -178.7(2) .
C44 C46 C48 N2 -175.7(2) .
C44 C46 C48 C50 1.4(4) .
C46 C44 C49 C51 -2.3(4) .
C46 C44 C49 C43 175.6(2) .
C47 C43 C49 C44 -133.1(3) .
C55 C43 C49 C44 45.4(3) .
C47 C43 C49 C51 44.7(3) .
C55 C43 C49 C51 -136.8(3) .
N2 C48 C50 C51 174.4(2) .
C46 C48 C50 C51 -2.7(4) .
C48 C50 C51 C49 1.5(4) .
C44 C49 C51 C50 1.0(4) .
C43 C49 C51 C50 -176.9(2) .
C43 C47 C52 C54 0.2(4) .
C47 C52 C54 C56 -3.7(4) .
C47 C52 C54 N1 178.7(2) .
C47 C43 C55 C56 -2.2(4) .
C49 C43 C55 C56 179.3(2) .
C43 C55 C56 C54 -1.2(4) .
C52 C54 C56 C55 4.2(4) .
N1 C54 C56 C55 -178.2(3) .
N9 C57 C58 C59 177.8(5) .
C62 C57 C58 C59 -0.6(7) .
C57 C58 C59 H53 176(3) .
C57 C58 C59 C60 1.0(8) .
C61 C60 C59 H53 -175(3) .
C60 C60 C59 H53 5(3) 3_775
C61 C60 C59 C58 0.1(7) .
C60 C60 C59 C58 -179.4(5) 3_775
C59 C60 C61 C62 -1.4(7) .
C60 C60 C61 C62 178.2(5) 3_775
N9 C57 C62 C61 -179.1(5) .
C58 C57 C62 C61 -0.6(8) .
C60 C61 C62 C57 1.7(9) .
